data_7104331
loop_
_publ_author_name
'Zhang, Lu'
'Kerszulis, Justin A'
'Clark, Ronald J'
'Ye, Tao'
'Zhu, Lei'

_publ_section_title
;
 Catechol boronate formation and its electrochemical oxidation.
;
_journal_issue 16
_journal_name_full 'Chemical communications (Cambridge, England)'
_journal_page_first 2151
_journal_page_last 2153
_journal_paper_doi 10.1039/b900016j
_journal_volume 34
_journal_year 2009
_chemical_formula_moiety 'C24 H24 B N O2'
_chemical_formula_sum 'C24 H24 B N O2'
_chemical_formula_weight 369.25
_chemical_name_systematic
;
?
;
_space_group_IT_number 2
_symmetry_cell_setting triclinic
_symmetry_space_group_name_Hall '-P 1'
_symmetry_space_group_name_H-M 'P -1'
_atom_sites_solution_hydrogens geom
_atom_sites_solution_primary direct
_atom_sites_solution_secondary difmap
_audit_creation_method SHELXL-97
_cell_angle_alpha 91.736(2)
_cell_angle_beta 91.472(2)
_cell_angle_gamma 101.463(2)
_cell_formula_units_Z 4
_cell_length_a 9.9127(3)
_cell_length_b 10.3809(4)
_cell_length_c 19.5778(7)
_cell_measurement_reflns_used 9050
_cell_measurement_temperature 173(2)
_cell_measurement_theta_max 24.71
_cell_measurement_theta_min 2.00
_cell_volume 1972.48(12)
_computing_cell_refinement 'Bruker SAINT'
_computing_data_collection 'Bruker APEX2'
_computing_data_reduction 'Bruker SAINT'
_computing_molecular_graphics 'Bruker SHELXTL'
_computing_publication_material 'Bruker SHELXTL'
_computing_structure_refinement 'SHELXL-97 (Sheldrick, 2008)'
_computing_structure_solution 'SHELXS-97 (Sheldrick, 2008)'
_diffrn_ambient_temperature 173(2)
_diffrn_measured_fraction_theta_full 0.999
_diffrn_measured_fraction_theta_max 0.999
_diffrn_measurement_device_type 'Bruker APEX-II CCD'
_diffrn_measurement_method '\f and \w scans'
_diffrn_radiation_monochromator graphite
_diffrn_radiation_source 'fine-focus sealed tube'
_diffrn_radiation_type MoK\a
_diffrn_radiation_wavelength 0.71073
_diffrn_reflns_av_R_equivalents 0.0308
_diffrn_reflns_av_sigmaI/netI 0.0277
_diffrn_reflns_limit_h_max 11
_diffrn_reflns_limit_h_min -11
_diffrn_reflns_limit_k_max 12
_diffrn_reflns_limit_k_min -12
_diffrn_reflns_limit_l_max 23
_diffrn_reflns_limit_l_min -23
_diffrn_reflns_number 31551
_diffrn_reflns_theta_full 24.71
_diffrn_reflns_theta_max 24.71
_diffrn_reflns_theta_min 2.00
_exptl_absorpt_coefficient_mu 0.078
_exptl_absorpt_correction_T_max 0.9816
_exptl_absorpt_correction_T_min 0.9158
_exptl_absorpt_correction_type empirical
_exptl_absorpt_process_details SADABS
_exptl_crystal_colour colourless
_exptl_crystal_density_diffrn 1.243
_exptl_crystal_density_method 'not measured'
_exptl_crystal_description irregular
_exptl_crystal_F_000 784
_exptl_crystal_size_max 0.31
_exptl_crystal_size_mid 0.30
_exptl_crystal_size_min 0.24
_refine_diff_density_max 0.236
_refine_diff_density_min -0.195
_refine_diff_density_rms 0.033
_refine_ls_extinction_coef 0.0075(9)
_refine_ls_extinction_expression Fc^*^=kFc[1+0.001xFc^2^\l^3^/sin(2\q)]^-1/4^
_refine_ls_extinction_method SHELXL
_refine_ls_goodness_of_fit_ref 1.028
_refine_ls_hydrogen_treatment mixed
_refine_ls_matrix_type full
_refine_ls_number_parameters 516
_refine_ls_number_reflns 6723
_refine_ls_number_restraints 0
_refine_ls_restrained_S_all 1.028
_refine_ls_R_factor_all 0.0515
_refine_ls_R_factor_gt 0.0369
_refine_ls_shift/su_max 0.001
_refine_ls_shift/su_mean 0.000
_refine_ls_structure_factor_coef Fsqd
_refine_ls_weighting_details 'calc w=1/[\s^2^(Fo^2^)+(0.0527P)^2^+0.3116P] where P=(Fo^2^+2Fc^2^)/3'
_refine_ls_weighting_scheme calc
_refine_ls_wR_factor_gt 0.0929
_refine_ls_wR_factor_ref 0.1019
_reflns_number_gt 5170
_reflns_number_total 6723
_reflns_threshold_expression >2sigma(I)
_cod_data_source_file b900016j.txt
_cod_data_source_block zhu20
_cod_depositor_comments
;
The following automatic conversions were performed:
'_symmetry_cell_setting' value 'Triclinic' changed to 'triclinic'
according to '/home/saulius/struct/CIF-dictionaries/cif_core.dic'
dictionary named 'cif_core.dic' version 2.4.1 from 2010-06-29.

Automatic conversion script
Id: cif_fix_enum 1527 2010-12-29 10:47:43Z saulius 
;
_cod_original_sg_symbol_Hall -P1
_cod_original_sg_symbol_H-M P-1
_cod_database_code 7104331

loop_
_symmetry_equiv_pos_as_xyz
'x, y, z'
'-x, -y, -z'

loop_
_atom_site_label
_atom_site_type_symbol
_atom_site_fract_x
_atom_site_fract_y
_atom_site_fract_z
_atom_site_U_iso_or_equiv
_atom_site_adp_type
_atom_site_occupancy
_atom_site_symmetry_multiplicity
_atom_site_calc_flag
_atom_site_refinement_flags
_atom_site_disorder_assembly
_atom_site_disorder_group
C1 C -0.20810(14) 0.76003(13) 0.01679(7) 0.0298(3) Uani 1 1 d . . .
H1 H -0.1997 0.7848 0.0641 0.036 Uiso 1 1 calc R . .
C2 C -0.32346(15) 0.77190(14) -0.01906(8) 0.0347(4) Uani 1 1 d . . .
H2 H -0.3939 0.8052 0.0034 0.042 Uiso 1 1 calc R . .
C3 C -0.34051(16) 0.73553(14) -0.08932(8) 0.0375(4) Uani 1 1 d . . .
H3 H -0.4221 0.7440 -0.1138 0.045 Uiso 1 1 calc R . .
C4 C -0.24036(16) 0.68852(14) -0.12176(8) 0.0356(4) Uani 1 1 d . . .
H4 H -0.2528 0.6640 -0.1690 0.043 Uiso 1 1 calc R . .
C5 C -0.11647(15) 0.67509(13) -0.08640(7) 0.0292(3) Uani 1 1 d . . .
C6 C -0.01393(15) 0.62729(13) -0.12001(7) 0.0320(4) Uani 1 1 d . . .
H6 H -0.0265 0.6044 -0.1674 0.038 Uiso 1 1 calc R . .
C7 C 0.10690(15) 0.61193(13) -0.08620(7) 0.0290(3) Uani 1 1 d . . .
C8 C 0.21048(16) 0.55922(14) -0.12024(8) 0.0359(4) Uani 1 1 d . . .
H8 H 0.1971 0.5338 -0.1673 0.043 Uiso 1 1 calc R . .
C9 C 0.32743(17) 0.54460(15) -0.08689(8) 0.0402(4) Uani 1 1 d . . .
H9 H 0.3952 0.5093 -0.1105 0.048 Uiso 1 1 calc R . .
C10 C 0.34835(16) 0.58210(14) -0.01682(8) 0.0373(4) Uani 1 1 d . . .
H10 H 0.4310 0.5726 0.0063 0.045 Uiso 1 1 calc R . .
C11 C 0.25221(15) 0.63139(13) 0.01789(8) 0.0317(3) Uani 1 1 d . . .
H11 H 0.2687 0.6551 0.0651 0.038 Uiso 1 1 calc R . .
C12 C 0.12682(14) 0.64847(13) -0.01475(7) 0.0273(3) Uani 1 1 d . . .
C13 C 0.02396(14) 0.69715(13) 0.02046(7) 0.0259(3) Uani 1 1 d . . .
C14 C -0.09831(14) 0.71112(13) -0.01455(7) 0.0267(3) Uani 1 1 d . . .
C15 C 0.04619(14) 0.72682(13) 0.09667(7) 0.0271(3) Uani 1 1 d . . .
H15A H -0.0441 0.7268 0.1172 0.032 Uiso 1 1 calc R . .
H15B H 0.0851 0.6558 0.1174 0.032 Uiso 1 1 calc R . .
C16 C 0.06638(16) 0.96276(14) 0.10312(8) 0.0377(4) Uani 1 1 d . . .
H16A H 0.0307 0.9582 0.0558 0.057 Uiso 1 1 calc R . .
H16B H 0.1301 1.0470 0.1122 0.057 Uiso 1 1 calc R . .
H16C H -0.0103 0.9553 0.1343 0.057 Uiso 1 1 calc R . .
C17 C 0.19002(15) 0.85939(14) 0.18567(7) 0.0315(3) Uani 1 1 d . . .
H17A H 0.1102 0.8350 0.2153 0.038 Uiso 1 1 calc R . .
H17B H 0.2357 0.9509 0.1985 0.038 Uiso 1 1 calc R . .
C18 C 0.29019(14) 0.76976(14) 0.19935(7) 0.0284(3) Uani 1 1 d . . .
C19 C 0.24753(16) 0.65861(15) 0.23728(7) 0.0334(4) Uani 1 1 d . . .
H19 H 0.1554 0.6389 0.2521 0.040 Uiso 1 1 calc R . .
C20 C 0.33639(17) 0.57628(15) 0.25388(7) 0.0389(4) Uani 1 1 d . . .
H20 H 0.3049 0.5003 0.2793 0.047 Uiso 1 1 calc R . .
C21 C 0.47108(17) 0.60478(16) 0.23336(8) 0.0399(4) Uani 1 1 d . . .
H21 H 0.5333 0.5499 0.2454 0.048 Uiso 1 1 calc R . .
C22 C 0.51412(16) 0.71421(15) 0.19501(7) 0.0347(4) Uani 1 1 d . . .
H22 H 0.6067 0.7328 0.1808 0.042 Uiso 1 1 calc R . .
C23 C 0.42682(14) 0.79852(14) 0.17634(7) 0.0283(3) Uani 1 1 d . . .
C24 C 0.68549(16) 1.06501(15) 0.08889(8) 0.0391(4) Uani 1 1 d . . .
H24A H 0.6668 1.0372 0.0407 0.059 Uiso 1 1 calc R . .
H24B H 0.7852 1.0862 0.0982 0.059 Uiso 1 1 calc R . .
H24C H 0.6465 1.1430 0.0988 0.059 Uiso 1 1 calc R . .
B1 B 0.48455(17) 0.91425(16) 0.12794(8) 0.0288(4) Uani 1 1 d . . .
O1 O 0.40517(11) 0.96491(10) 0.08345(5) 0.0359(3) Uani 1 1 d . . .
H1O H 0.3134(17) 0.9236(16) 0.0843(8) 0.043 Uiso 1 1 d . . .
O2 O 0.62377(10) 0.96035(9) 0.13147(5) 0.0337(3) Uani 1 1 d . . .
N1 N 0.13924(11) 0.85451(11) 0.11375(6) 0.0277(3) Uani 1 1 d . . .
C31 C 0.66192(16) 0.32148(15) 0.46588(7) 0.0378(4) Uani 1 1 d . . .
H31 H 0.7252 0.3097 0.4317 0.045 Uiso 1 1 calc R . .
C32 C 0.69372(19) 0.42614(16) 0.51060(8) 0.0456(4) Uani 1 1 d . . .
H32 H 0.7784 0.4868 0.5070 0.055 Uiso 1 1 calc R . .
C33 C 0.6029(2) 0.44615(17) 0.56226(8) 0.0491(5) Uani 1 1 d . . .
H33 H 0.6262 0.5206 0.5928 0.059 Uiso 1 1 calc R . .
C34 C 0.48316(19) 0.36017(17) 0.56849(8) 0.0442(4) Uani 1 1 d . . .
H34 H 0.4235 0.3741 0.6040 0.053 Uiso 1 1 calc R . .
C35 C 0.44435(16) 0.24854(15) 0.52269(7) 0.0358(4) Uani 1 1 d . . .
C36 C 0.32260(16) 0.15781(16) 0.52904(7) 0.0381(4) Uani 1 1 d . . .
H36 H 0.2630 0.1711 0.5647 0.046 Uiso 1 1 calc R . .
C37 C 0.28460(15) 0.04821(15) 0.48521(7) 0.0334(4) Uani 1 1 d . . .
C38 C 0.16068(16) -0.04594(16) 0.49425(8) 0.0401(4) Uani 1 1 d . . .
H38 H 0.1033 -0.0330 0.5309 0.048 Uiso 1 1 calc R . .
C39 C 0.12313(16) -0.15296(17) 0.45186(8) 0.0425(4) Uani 1 1 d . . .
H39 H 0.0405 -0.2146 0.4589 0.051 Uiso 1 1 calc R . .
C40 C 0.20741(16) -0.17264(16) 0.39709(8) 0.0396(4) Uani 1 1 d . . .
H40 H 0.1804 -0.2476 0.3672 0.047 Uiso 1 1 calc R . .
C41 C 0.32632(15) -0.08642(15) 0.38639(7) 0.0337(4) Uani 1 1 d . . .
H41 H 0.3805 -0.1023 0.3489 0.040 Uiso 1 1 calc R . .
C42 C 0.37263(15) 0.02814(14) 0.43008(7) 0.0299(3) Uani 1 1 d . . .
C43 C 0.49724(15) 0.11884(14) 0.42262(7) 0.0300(3) Uani 1 1 d . . .
C44 C 0.53489(15) 0.22852(14) 0.46910(7) 0.0324(4) Uani 1 1 d . . .
C45 C 0.59639(15) 0.09951(14) 0.36764(7) 0.0316(3) Uani 1 1 d . . .
H45A H 0.6896 0.1076 0.3889 0.038 Uiso 1 1 calc R . .
H45B H 0.5684 0.0093 0.3474 0.038 Uiso 1 1 calc R . .
C46 C 0.47130(16) 0.17596(17) 0.27369(8) 0.0435(4) Uani 1 1 d . . .
H46A H 0.4757 0.2443 0.2399 0.065 Uiso 1 1 calc R . .
H46B H 0.3973 0.1817 0.3052 0.065 Uiso 1 1 calc R . .
H46C H 0.4529 0.0892 0.2502 0.065 Uiso 1 1 calc R . .
C47 C 0.71394(15) 0.17882(16) 0.26527(7) 0.0363(4) Uani 1 1 d . . .
H47A H 0.7107 0.2358 0.2259 0.044 Uiso 1 1 calc R . .
H47B H 0.6971 0.0865 0.2475 0.044 Uiso 1 1 calc R . .
C48 C 0.85587(15) 0.21291(15) 0.29921(7) 0.0336(4) Uani 1 1 d . . .
C49 C 0.93020(17) 0.11333(16) 0.30693(8) 0.0438(4) Uani 1 1 d . . .
H49 H 0.8913 0.0269 0.2899 0.053 Uiso 1 1 calc R . .
C50 C 1.05926(18) 0.13724(18) 0.33880(10) 0.0527(5) Uani 1 1 d . . .
H50 H 1.1077 0.0677 0.3439 0.063 Uiso 1 1 calc R . .
C51 C 1.11709(18) 0.26208(18) 0.36308(10) 0.0522(5) Uani 1 1 d . . .
H51 H 1.2047 0.2789 0.3860 0.063 Uiso 1 1 calc R . .
C52 C 1.04678(16) 0.36321(17) 0.35385(8) 0.0419(4) Uani 1 1 d . . .
H52 H 1.0892 0.4497 0.3694 0.050 Uiso 1 1 calc R . .
C53 C 0.91543(15) 0.34259(15) 0.32243(7) 0.0334(4) Uani 1 1 d . . .
C54 C 0.86628(18) 0.69780(16) 0.30227(9) 0.0485(4) Uani 1 1 d . . .
H54A H 0.8402 0.7051 0.2541 0.073 Uiso 1 1 calc R . .
H54B H 0.9334 0.7766 0.3176 0.073 Uiso 1 1 calc R . .
H54C H 0.7843 0.6895 0.3300 0.073 Uiso 1 1 calc R . .
B31 B 0.84191(18) 0.46313(17) 0.31505(8) 0.0323(4) Uani 1 1 d . . .
O31 O 0.70428(10) 0.45409(11) 0.31365(5) 0.0363(3) Uani 1 1 d . . .
H31O H 0.6567(16) 0.3697(17) 0.3205(8) 0.044 Uiso 1 1 d . . .
O32 O 0.92615(10) 0.58419(10) 0.30968(6) 0.0416(3) Uani 1 1 d . . .
N31 N 0.60294(12) 0.19490(12) 0.31223(6) 0.0316(3) Uani 1 1 d . . .

loop_
_atom_site_aniso_label
_atom_site_aniso_U_11
_atom_site_aniso_U_22
_atom_site_aniso_U_33
_atom_site_aniso_U_23
_atom_site_aniso_U_13
_atom_site_aniso_U_12
C1 0.0289(8) 0.0262(8) 0.0324(8) -0.0001(6) -0.0009(6) 0.0013(6)
C2 0.0290(8) 0.0283(8) 0.0459(9) 0.0008(7) -0.0012(7) 0.0038(6)
C3 0.0327(9) 0.0304(8) 0.0467(9) 0.0022(7) -0.0130(7) 0.0011(7)
C4 0.0405(9) 0.0282(8) 0.0349(8) -0.0017(7) -0.0102(7) 0.0012(7)
C5 0.0328(8) 0.0215(7) 0.0309(8) 0.0017(6) -0.0024(6) 0.0000(6)
C6 0.0415(9) 0.0256(8) 0.0262(7) -0.0003(6) 0.0006(7) 0.0004(7)
C7 0.0330(8) 0.0204(7) 0.0310(8) 0.0010(6) 0.0051(7) -0.0014(6)
C8 0.0436(10) 0.0271(8) 0.0357(8) -0.0012(6) 0.0107(7) 0.0030(7)
C9 0.0380(10) 0.0287(8) 0.0547(10) -0.0008(7) 0.0167(8) 0.0070(7)
C10 0.0309(9) 0.0280(8) 0.0530(10) 0.0003(7) 0.0027(7) 0.0061(7)
C11 0.0305(8) 0.0238(8) 0.0393(8) -0.0008(6) -0.0012(7) 0.0024(6)
C12 0.0277(8) 0.0175(7) 0.0348(8) 0.0013(6) 0.0018(6) 0.0001(6)
C13 0.0273(8) 0.0199(7) 0.0284(7) 0.0013(6) 0.0001(6) 0.0000(6)
C14 0.0286(8) 0.0187(7) 0.0308(8) 0.0022(6) -0.0005(6) 0.0001(6)
C15 0.0261(8) 0.0240(7) 0.0301(8) 0.0008(6) -0.0002(6) 0.0027(6)
C16 0.0354(9) 0.0262(8) 0.0501(10) -0.0007(7) -0.0073(7) 0.0041(7)
C17 0.0284(8) 0.0345(8) 0.0301(8) -0.0061(6) -0.0007(6) 0.0038(7)
C18 0.0305(8) 0.0315(8) 0.0218(7) -0.0046(6) -0.0040(6) 0.0039(6)
C19 0.0328(8) 0.0398(9) 0.0246(7) 0.0001(6) -0.0011(6) 0.0005(7)
C20 0.0479(10) 0.0367(9) 0.0292(8) 0.0073(7) -0.0041(7) 0.0011(8)
C21 0.0435(10) 0.0386(9) 0.0391(9) 0.0073(7) -0.0070(7) 0.0118(8)
C22 0.0318(8) 0.0374(9) 0.0346(8) 0.0016(7) -0.0016(7) 0.0066(7)
C23 0.0298(8) 0.0294(8) 0.0246(7) -0.0039(6) -0.0048(6) 0.0045(6)
C24 0.0408(9) 0.0322(9) 0.0411(9) 0.0015(7) 0.0050(7) -0.0008(7)
B1 0.0305(9) 0.0285(9) 0.0272(8) -0.0056(7) -0.0011(7) 0.0064(7)
O1 0.0319(6) 0.0359(6) 0.0390(6) 0.0083(5) -0.0018(5) 0.0037(5)
O2 0.0311(6) 0.0325(6) 0.0351(6) 0.0030(4) 0.0001(4) 0.0002(5)
N1 0.0276(7) 0.0230(6) 0.0315(6) -0.0012(5) -0.0050(5) 0.0034(5)
C31 0.0423(10) 0.0419(9) 0.0292(8) 0.0033(7) -0.0052(7) 0.0087(8)
C32 0.0561(11) 0.0407(10) 0.0363(9) 0.0015(7) -0.0109(8) 0.0021(8)
C33 0.0706(13) 0.0418(10) 0.0343(9) -0.0074(7) -0.0110(9) 0.0126(9)
C34 0.0576(12) 0.0469(10) 0.0312(8) -0.0044(7) -0.0017(8) 0.0191(9)
C35 0.0451(10) 0.0391(9) 0.0265(8) -0.0003(7) -0.0024(7) 0.0171(8)
C36 0.0409(10) 0.0477(10) 0.0304(8) 0.0014(7) 0.0041(7) 0.0197(8)
C37 0.0337(9) 0.0402(9) 0.0297(8) 0.0048(7) 0.0007(7) 0.0155(7)
C38 0.0330(9) 0.0539(11) 0.0369(9) 0.0066(8) 0.0057(7) 0.0155(8)
C39 0.0324(9) 0.0481(10) 0.0460(10) 0.0081(8) 0.0010(7) 0.0050(8)
C40 0.0393(9) 0.0387(9) 0.0400(9) 0.0004(7) -0.0023(7) 0.0066(8)
C41 0.0349(9) 0.0374(9) 0.0305(8) 0.0022(7) 0.0000(7) 0.0110(7)
C42 0.0314(8) 0.0351(8) 0.0258(7) 0.0031(6) -0.0015(6) 0.0132(7)
C43 0.0322(8) 0.0345(8) 0.0251(7) 0.0037(6) -0.0013(6) 0.0109(7)
C44 0.0377(9) 0.0349(9) 0.0265(7) 0.0040(6) -0.0045(6) 0.0123(7)
C45 0.0319(8) 0.0336(8) 0.0286(8) 0.0009(6) -0.0006(6) 0.0056(7)
C46 0.0370(9) 0.0547(11) 0.0355(9) 0.0055(8) -0.0089(7) 0.0019(8)
C47 0.0409(9) 0.0394(9) 0.0261(8) -0.0018(6) 0.0041(7) 0.0022(7)
C48 0.0341(9) 0.0389(9) 0.0280(8) 0.0013(6) 0.0078(6) 0.0069(7)
C49 0.0451(10) 0.0374(9) 0.0507(10) 0.0022(8) 0.0137(8) 0.0109(8)
C50 0.0408(11) 0.0491(11) 0.0745(13) 0.0166(9) 0.0129(9) 0.0209(9)
C51 0.0330(10) 0.0552(12) 0.0704(12) 0.0148(9) -0.0009(9) 0.0120(9)
C52 0.0323(9) 0.0424(10) 0.0497(10) 0.0050(8) -0.0002(7) 0.0044(7)
C53 0.0306(8) 0.0391(9) 0.0305(8) 0.0041(7) 0.0052(6) 0.0059(7)
C54 0.0444(10) 0.0354(9) 0.0662(12) 0.0036(8) 0.0110(9) 0.0079(8)
B31 0.0313(10) 0.0382(10) 0.0262(9) 0.0006(7) 0.0000(7) 0.0046(8)
O31 0.0310(6) 0.0345(6) 0.0433(6) 0.0068(5) -0.0006(5) 0.0058(5)
O32 0.0342(6) 0.0337(6) 0.0565(7) 0.0027(5) 0.0046(5) 0.0053(5)
N31 0.0310(7) 0.0376(7) 0.0246(6) 0.0015(5) -0.0032(5) 0.0039(6)

loop_
_atom_type_symbol
_atom_type_description
_atom_type_scat_dispersion_real
_atom_type_scat_dispersion_imag
_atom_type_scat_source
C C 0.0033 0.0016 'International Tables Vol C Tables 4.2.6.8 and 6.1.1.4'
H H 0.0000 0.0000 'International Tables Vol C Tables 4.2.6.8 and 6.1.1.4'
B B 0.0013 0.0007 'International Tables Vol C Tables 4.2.6.8 and 6.1.1.4'
N N 0.0061 0.0033 'International Tables Vol C Tables 4.2.6.8 and 6.1.1.4'
O O 0.0106 0.0060 'International Tables Vol C Tables 4.2.6.8 and 6.1.1.4'

loop_
_geom_angle_atom_site_label_1
_geom_angle_atom_site_label_2
_geom_angle_atom_site_label_3
_geom_angle
_geom_angle_site_symmetry_1
_geom_angle_site_symmetry_3
_geom_angle_publ_flag
C2 C1 C14 121.88(14) . . ?
C2 C1 H1 119.1 . . ?
C14 C1 H1 119.1 . . ?
C1 C2 C3 120.96(15) . . ?
C1 C2 H2 119.5 . . ?
C3 C2 H2 119.5 . . ?
C4 C3 C2 119.89(14) . . ?
C4 C3 H3 120.1 . . ?
C2 C3 H3 120.1 . . ?
C3 C4 C5 121.30(14) . . ?
C3 C4 H4 119.3 . . ?
C5 C4 H4 119.3 . . ?
C6 C5 C4 121.03(13) . . ?
C6 C5 C14 119.67(13) . . ?
C4 C5 C14 119.29(13) . . ?
C5 C6 C7 121.88(13) . . ?
C5 C6 H6 119.1 . . ?
C7 C6 H6 119.1 . . ?
C6 C7 C8 121.90(13) . . ?
C6 C7 C12 119.02(13) . . ?
C8 C7 C12 119.07(13) . . ?
C9 C8 C7 121.42(14) . . ?
C9 C8 H8 119.3 . . ?
C7 C8 H8 119.3 . . ?
C8 C9 C10 119.71(14) . . ?
C8 C9 H9 120.1 . . ?
C10 C9 H9 120.1 . . ?
C11 C10 C9 121.01(15) . . ?
C11 C10 H10 119.5 . . ?
C9 C10 H10 119.5 . . ?
C10 C11 C12 121.57(14) . . ?
C10 C11 H11 119.2 . . ?
C12 C11 H11 119.2 . . ?
C13 C12 C11 122.71(13) . . ?
C13 C12 C7 120.07(13) . . ?
C11 C12 C7 117.21(13) . . ?
C12 C13 C14 120.10(12) . . ?
C12 C13 C15 118.05(12) . . ?
C14 C13 C15 121.77(12) . . ?
C13 C14 C1 124.08(13) . . ?
C13 C14 C5 119.24(13) . . ?
C1 C14 C5 116.67(12) . . ?
N1 C15 C13 113.53(11) . . ?
N1 C15 H15A 108.9 . . ?
C13 C15 H15A 108.9 . . ?
N1 C15 H15B 108.9 . . ?
C13 C15 H15B 108.9 . . ?
H15A C15 H15B 107.7 . . ?
N1 C16 H16A 109.5 . . ?
N1 C16 H16B 109.5 . . ?
H16A C16 H16B 109.5 . . ?
N1 C16 H16C 109.5 . . ?
H16A C16 H16C 109.5 . . ?
H16B C16 H16C 109.5 . . ?
N1 C17 C18 114.05(11) . . ?
N1 C17 H17A 108.7 . . ?
C18 C17 H17A 108.7 . . ?
N1 C17 H17B 108.7 . . ?
C18 C17 H17B 108.7 . . ?
H17A C17 H17B 107.6 . . ?
C19 C18 C23 119.47(13) . . ?
C19 C18 C17 118.85(13) . . ?
C23 C18 C17 121.65(13) . . ?
C20 C19 C18 121.40(14) . . ?
C20 C19 H19 119.3 . . ?
C18 C19 H19 119.3 . . ?
C21 C20 C19 119.88(14) . . ?
C21 C20 H20 120.1 . . ?
C19 C20 H20 120.1 . . ?
C20 C21 C22 119.19(15) . . ?
C20 C21 H21 120.4 . . ?
C22 C21 H21 120.4 . . ?
C21 C22 C23 122.58(15) . . ?
C21 C22 H22 118.7 . . ?
C23 C22 H22 118.7 . . ?
C22 C23 C18 117.45(13) . . ?
C22 C23 B1 117.91(13) . . ?
C18 C23 B1 124.55(13) . . ?
O2 C24 H24A 109.5 . . ?
O2 C24 H24B 109.5 . . ?
H24A C24 H24B 109.5 . . ?
O2 C24 H24C 109.5 . . ?
H24A C24 H24C 109.5 . . ?
H24B C24 H24C 109.5 . . ?
O1 B1 O2 120.00(14) . . ?
O1 B1 C23 123.59(13) . . ?
O2 B1 C23 116.38(13) . . ?
B1 O1 H1O 112.3(10) . . ?
B1 O2 C24 120.20(12) . . ?
C16 N1 C17 109.46(11) . . ?
C16 N1 C15 110.08(11) . . ?
C17 N1 C15 110.48(10) . . ?
C32 C31 C44 121.26(15) . . ?
C32 C31 H31 119.4 . . ?
C44 C31 H31 119.4 . . ?
C31 C32 C33 120.94(16) . . ?
C31 C32 H32 119.5 . . ?
C33 C32 H32 119.5 . . ?
C34 C33 C32 120.25(16) . . ?
C34 C33 H33 119.9 . . ?
C32 C33 H33 119.9 . . ?
C33 C34 C35 121.14(16) . . ?
C33 C34 H34 119.4 . . ?
C35 C34 H34 119.4 . . ?
C36 C35 C34 121.93(15) . . ?
C36 C35 C44 119.00(14) . . ?
C34 C35 C44 119.06(15) . . ?
C35 C36 C37 122.37(14) . . ?
C35 C36 H36 118.8 . . ?
C37 C36 H36 118.8 . . ?
C36 C37 C38 121.20(14) . . ?
C36 C37 C42 119.42(14) . . ?
C38 C37 C42 119.38(14) . . ?
C39 C38 C37 121.54(15) . . ?
C39 C38 H38 119.2 . . ?
C37 C38 H38 119.2 . . ?
C38 C39 C40 119.60(15) . . ?
C38 C39 H39 120.2 . . ?
C40 C39 H39 120.2 . . ?
C41 C40 C39 121.18(15) . . ?
C41 C40 H40 119.4 . . ?
C39 C40 H40 119.4 . . ?
C40 C41 C42 121.87(14) . . ?
C40 C41 H41 119.1 . . ?
C42 C41 H41 119.1 . . ?
C43 C42 C41 124.27(13) . . ?
C43 C42 C37 119.31(13) . . ?
C41 C42 C37 116.42(13) . . ?
C42 C43 C44 120.04(13) . . ?
C42 C43 C45 121.55(13) . . ?
C44 C43 C45 118.36(13) . . ?
C43 C44 C31 122.85(14) . . ?
C43 C44 C35 119.83(14) . . ?
C31 C44 C35 117.31(14) . . ?
N31 C45 C43 113.55(12) . . ?
N31 C45 H45A 108.9 . . ?
C43 C45 H45A 108.9 . . ?
N31 C45 H45B 108.9 . . ?
C43 C45 H45B 108.9 . . ?
H45A C45 H45B 107.7 . . ?
N31 C46 H46A 109.5 . . ?
N31 C46 H46B 109.5 . . ?
H46A C46 H46B 109.5 . . ?
N31 C46 H46C 109.5 . . ?
H46A C46 H46C 109.5 . . ?
H46B C46 H46C 109.5 . . ?
N31 C47 C48 112.97(11) . . ?
N31 C47 H47A 109.0 . . ?
C48 C47 H47A 109.0 . . ?
N31 C47 H47B 109.0 . . ?
C48 C47 H47B 109.0 . . ?
H47A C47 H47B 107.8 . . ?
C49 C48 C53 119.37(14) . . ?
C49 C48 C47 118.64(14) . . ?
C53 C48 C47 121.98(13) . . ?
C50 C49 C48 121.58(16) . . ?
C50 C49 H49 119.2 . . ?
C48 C49 H49 119.2 . . ?
C51 C50 C49 119.70(16) . . ?
C51 C50 H50 120.1 . . ?
C49 C50 H50 120.1 . . ?
C50 C51 C52 119.55(16) . . ?
C50 C51 H51 120.2 . . ?
C52 C51 H51 120.2 . . ?
C51 C52 C53 122.36(16) . . ?
C51 C52 H52 118.8 . . ?
C53 C52 H52 118.8 . . ?
C52 C53 C48 117.38(14) . . ?
C52 C53 B31 118.96(14) . . ?
C48 C53 B31 123.66(13) . . ?
O32 C54 H54A 109.5 . . ?
O32 C54 H54B 109.5 . . ?
H54A C54 H54B 109.5 . . ?
O32 C54 H54C 109.5 . . ?
H54A C54 H54C 109.5 . . ?
H54B C54 H54C 109.5 . . ?
O31 B31 O32 119.12(14) . . ?
O31 B31 C53 124.42(14) . . ?
O32 B31 C53 116.46(13) . . ?
B31 O31 H31O 112.7(10) . . ?
B31 O32 C54 119.44(12) . . ?
C46 N31 C47 109.58(11) . . ?
C46 N31 C45 110.98(11) . . ?
C47 N31 C45 109.73(11) . . ?

loop_
_geom_bond_atom_site_label_1
_geom_bond_atom_site_label_2
_geom_bond_distance
_geom_bond_site_symmetry_2
_geom_bond_publ_flag
C1 C2 1.355(2) . ?
C1 C14 1.433(2) . ?
C1 H1 0.9500 . ?
C2 C3 1.412(2) . ?
C2 H2 0.9500 . ?
C3 C4 1.354(2) . ?
C3 H3 0.9500 . ?
C4 C5 1.427(2) . ?
C4 H4 0.9500 . ?
C5 C6 1.388(2) . ?
C5 C14 1.4421(19) . ?
C6 C7 1.393(2) . ?
C6 H6 0.9500 . ?
C7 C8 1.426(2) . ?
C7 C12 1.4365(19) . ?
C8 C9 1.353(2) . ?
C8 H8 0.9500 . ?
C9 C10 1.413(2) . ?
C9 H9 0.9500 . ?
C10 C11 1.356(2) . ?
C10 H10 0.9500 . ?
C11 C12 1.428(2) . ?
C11 H11 0.9500 . ?
C12 C13 1.411(2) . ?
C13 C14 1.4117(19) . ?
C13 C15 1.5158(18) . ?
C15 N1 1.4802(17) . ?
C15 H15A 0.9900 . ?
C15 H15B 0.9900 . ?
C16 N1 1.4686(18) . ?
C16 H16A 0.9800 . ?
C16 H16B 0.9800 . ?
C16 H16C 0.9800 . ?
C17 N1 1.4791(17) . ?
C17 C18 1.514(2) . ?
C17 H17A 0.9900 . ?
C17 H17B 0.9900 . ?
C18 C19 1.391(2) . ?
C18 C23 1.416(2) . ?
C19 C20 1.383(2) . ?
C19 H19 0.9500 . ?
C20 C21 1.382(2) . ?
C20 H20 0.9500 . ?
C21 C22 1.383(2) . ?
C21 H21 0.9500 . ?
C22 C23 1.397(2) . ?
C22 H22 0.9500 . ?
C23 B1 1.579(2) . ?
C24 O2 1.4376(17) . ?
C24 H24A 0.9800 . ?
C24 H24B 0.9800 . ?
C24 H24C 0.9800 . ?
B1 O1 1.3459(19) . ?
B1 O2 1.3672(19) . ?
O1 H1O 0.926(17) . ?
C31 C32 1.356(2) . ?
C31 C44 1.430(2) . ?
C31 H31 0.9500 . ?
C32 C33 1.409(2) . ?
C32 H32 0.9500 . ?
C33 C34 1.347(2) . ?
C33 H33 0.9500 . ?
C34 C35 1.427(2) . ?
C34 H34 0.9500 . ?
C35 C36 1.386(2) . ?
C35 C44 1.435(2) . ?
C36 C37 1.388(2) . ?
C36 H36 0.9500 . ?
C37 C38 1.428(2) . ?
C37 C42 1.441(2) . ?
C38 C39 1.351(2) . ?
C38 H38 0.9500 . ?
C39 C40 1.411(2) . ?
C39 H39 0.9500 . ?
C40 C41 1.356(2) . ?
C40 H40 0.9500 . ?
C41 C42 1.435(2) . ?
C41 H41 0.9500 . ?
C42 C43 1.410(2) . ?
C43 C44 1.419(2) . ?
C43 C45 1.511(2) . ?
C45 N31 1.4848(18) . ?
C45 H45A 0.9900 . ?
C45 H45B 0.9900 . ?
C46 N31 1.4660(18) . ?
C46 H46A 0.9800 . ?
C46 H46B 0.9800 . ?
C46 H46C 0.9800 . ?
C47 N31 1.4830(19) . ?
C47 C48 1.512(2) . ?
C47 H47A 0.9900 . ?
C47 H47B 0.9900 . ?
C48 C49 1.393(2) . ?
C48 C53 1.415(2) . ?
C49 C50 1.382(2) . ?
C49 H49 0.9500 . ?
C50 C51 1.374(3) . ?
C50 H50 0.9500 . ?
C51 C52 1.384(2) . ?
C51 H51 0.9500 . ?
C52 C53 1.400(2) . ?
C52 H52 0.9500 . ?
C53 B31 1.577(2) . ?
C54 O32 1.4312(19) . ?
C54 H54A 0.9800 . ?
C54 H54B 0.9800 . ?
C54 H54C 0.9800 . ?
B31 O31 1.348(2) . ?
B31 O32 1.372(2) . ?
O31 H31O 0.924(17) . ?

loop_
_geom_torsion_atom_site_label_1
_geom_torsion_atom_site_label_2
_geom_torsion_atom_site_label_3
_geom_torsion_atom_site_label_4
_geom_torsion
_geom_torsion_site_symmetry_1
_geom_torsion_site_symmetry_2
_geom_torsion_site_symmetry_3
_geom_torsion_site_symmetry_4
_geom_torsion_publ_flag
C14 C1 C2 C3 0.3(2) . . . . ?
C1 C2 C3 C4 -0.3(2) . . . . ?
C2 C3 C4 C5 -0.2(2) . . . . ?
C3 C4 C5 C6 -179.75(13) . . . . ?
C3 C4 C5 C14 0.6(2) . . . . ?
C4 C5 C6 C7 -179.18(13) . . . . ?
C14 C5 C6 C7 0.4(2) . . . . ?
C5 C6 C7 C8 178.13(13) . . . . ?
C5 C6 C7 C12 -1.0(2) . . . . ?
C6 C7 C8 C9 -179.94(14) . . . . ?
C12 C7 C8 C9 -0.9(2) . . . . ?
C7 C8 C9 C10 0.0(2) . . . . ?
C8 C9 C10 C11 0.7(2) . . . . ?
C9 C10 C11 C12 -0.5(2) . . . . ?
C10 C11 C12 C13 178.75(13) . . . . ?
C10 C11 C12 C7 -0.4(2) . . . . ?
C6 C7 C12 C13 1.00(19) . . . . ?
C8 C7 C12 C13 -178.12(12) . . . . ?
C6 C7 C12 C11 -179.87(12) . . . . ?
C8 C7 C12 C11 1.01(19) . . . . ?
C11 C12 C13 C14 -179.61(12) . . . . ?
C7 C12 C13 C14 -0.53(19) . . . . ?
C11 C12 C13 C15 -2.59(19) . . . . ?
C7 C12 C13 C15 176.49(11) . . . . ?
C12 C13 C14 C1 -179.77(12) . . . . ?
C15 C13 C14 C1 3.3(2) . . . . ?
C12 C13 C14 C5 0.02(19) . . . . ?
C15 C13 C14 C5 -176.89(12) . . . . ?
C2 C1 C14 C13 179.85(13) . . . . ?
C2 C1 C14 C5 0.06(19) . . . . ?
C6 C5 C14 C13 0.04(19) . . . . ?
C4 C5 C14 C13 179.67(12) . . . . ?
C6 C5 C14 C1 179.84(12) . . . . ?
C4 C5 C14 C1 -0.52(18) . . . . ?
C12 C13 C15 N1 79.89(15) . . . . ?
C14 C13 C15 N1 -103.14(14) . . . . ?
N1 C17 C18 C19 -109.27(14) . . . . ?
N1 C17 C18 C23 72.71(17) . . . . ?
C23 C18 C19 C20 0.9(2) . . . . ?
C17 C18 C19 C20 -177.17(13) . . . . ?
C18 C19 C20 C21 0.8(2) . . . . ?
C19 C20 C21 C22 -1.4(2) . . . . ?
C20 C21 C22 C23 0.5(2) . . . . ?
C21 C22 C23 C18 1.2(2) . . . . ?
C21 C22 C23 B1 -175.57(13) . . . . ?
C19 C18 C23 C22 -1.83(19) . . . . ?
C17 C18 C23 C22 176.18(12) . . . . ?
C19 C18 C23 B1 174.69(12) . . . . ?
C17 C18 C23 B1 -7.3(2) . . . . ?
C22 C23 B1 O1 150.26(14) . . . . ?
C18 C23 B1 O1 -26.2(2) . . . . ?
C22 C23 B1 O2 -27.80(19) . . . . ?
C18 C23 B1 O2 155.70(13) . . . . ?
O1 B1 O2 C24 1.4(2) . . . . ?
C23 B1 O2 C24 179.57(12) . . . . ?
C18 C17 N1 C16 -168.60(12) . . . . ?
C18 C17 N1 C15 70.03(15) . . . . ?
C13 C15 N1 C16 76.31(14) . . . . ?
C13 C15 N1 C17 -162.69(11) . . . . ?
C44 C31 C32 C33 0.6(2) . . . . ?
C31 C32 C33 C34 0.8(3) . . . . ?
C32 C33 C34 C35 -1.0(2) . . . . ?
C33 C34 C35 C36 178.88(15) . . . . ?
C33 C34 C35 C44 -0.2(2) . . . . ?
C34 C35 C36 C37 -179.32(14) . . . . ?
C44 C35 C36 C37 -0.3(2) . . . . ?
C35 C36 C37 C38 177.97(14) . . . . ?
C35 C36 C37 C42 -1.2(2) . . . . ?
C36 C37 C38 C39 -179.90(15) . . . . ?
C42 C37 C38 C39 -0.7(2) . . . . ?
C37 C38 C39 C40 -0.3(2) . . . . ?
C38 C39 C40 C41 0.5(2) . . . . ?
C39 C40 C41 C42 0.3(2) . . . . ?
C40 C41 C42 C43 178.00(14) . . . . ?
C40 C41 C42 C37 -1.2(2) . . . . ?
C36 C37 C42 C43 1.3(2) . . . . ?
C38 C37 C42 C43 -177.87(13) . . . . ?
C36 C37 C42 C41 -179.40(13) . . . . ?
C38 C37 C42 C41 1.38(19) . . . . ?
C41 C42 C43 C44 -179.19(13) . . . . ?
C37 C42 C43 C44 0.0(2) . . . . ?
C41 C42 C43 C45 -1.9(2) . . . . ?
C37 C42 C43 C45 177.31(12) . . . . ?
C42 C43 C44 C31 177.72(13) . . . . ?
C45 C43 C44 C31 0.3(2) . . . . ?
C42 C43 C44 C35 -1.5(2) . . . . ?
C45 C43 C44 C35 -178.87(12) . . . . ?
C32 C31 C44 C43 179.11(14) . . . . ?
C32 C31 C44 C35 -1.7(2) . . . . ?
C36 C35 C44 C43 1.6(2) . . . . ?
C34 C35 C44 C43 -179.29(13) . . . . ?
C36 C35 C44 C31 -177.63(13) . . . . ?
C34 C35 C44 C31 1.5(2) . . . . ?
C42 C43 C45 N31 109.57(15) . . . . ?
C44 C43 C45 N31 -73.07(16) . . . . ?
N31 C47 C48 C49 114.54(15) . . . . ?
N31 C47 C48 C53 -66.22(18) . . . . ?
C53 C48 C49 C50 2.1(2) . . . . ?
C47 C48 C49 C50 -178.60(14) . . . . ?
C48 C49 C50 C51 -0.6(3) . . . . ?
C49 C50 C51 C52 -1.6(3) . . . . ?
C50 C51 C52 C53 2.2(3) . . . . ?
C51 C52 C53 C48 -0.7(2) . . . . ?
C51 C52 C53 B31 179.06(15) . . . . ?
C49 C48 C53 C52 -1.5(2) . . . . ?
C47 C48 C53 C52 179.29(13) . . . . ?
C49 C48 C53 B31 178.80(14) . . . . ?
C47 C48 C53 B31 -0.4(2) . . . . ?
C52 C53 B31 O31 -150.87(15) . . . . ?
C48 C53 B31 O31 28.8(2) . . . . ?
C52 C53 B31 O32 29.2(2) . . . . ?
C48 C53 B31 O32 -151.05(14) . . . . ?
O31 B31 O32 C54 -0.4(2) . . . . ?
C53 B31 O32 C54 179.48(13) . . . . ?
C48 C47 N31 C46 173.04(13) . . . . ?
C48 C47 N31 C45 -64.86(15) . . . . ?
C43 C45 N31 C46 -65.40(16) . . . . ?
C43 C45 N31 C47 173.35(12) . . . . ?
